data_4516983
loop_
_publ_author_name
'Fu, Cai-Ye'
'Chen, Lu'
'Wang, Xuan'
'Lin, Li-Rong'

_publ_section_title
;
 Synthesis of Bis-\b-Diketonate Lanthanide Complexes with an Azobenzene
 Bridge and Studies of Their Reversible Photo/Thermal Isomerization
 Properties.
;
_journal_issue 13
_journal_name_full 'ACS omega'
_journal_page_first 15530
_journal_page_last 15538
_journal_paper_doi 10.1021/acsomega.9b01817
_journal_volume 4
_journal_year 2019
_chemical_formula_moiety 'C68 H54 F18 N6 O16 S4 Tb2'
_chemical_formula_sum 'C68 H54 F18 N6 O16 S4 Tb2'
_chemical_formula_weight 1999.25
_space_group_crystal_system triclinic
_space_group_IT_number 2
_space_group_name_Hall '-P 1'
_space_group_name_H-M_alt 'P -1'
_atom_sites_solution_hydrogens geom
_audit_creation_method SHELXL-2014/7
_cell_angle_alpha 90.217(3)
_cell_angle_beta 91.986(3)
_cell_angle_gamma 99.345(3)
_cell_formula_units_Z 2
_cell_length_a 9.9699(4)
_cell_length_b 19.6079(8)
_cell_length_c 19.7310(8)
_cell_measurement_reflns_used 7924
_cell_measurement_temperature 173(2)
_cell_measurement_theta_max 26.4210
_cell_measurement_theta_min 3.1430
_cell_volume 3803.5(3)
_computing_cell_refinement
;
CrysAlisPro, Agilent Technologies,
Version 1.171.36.24 (release 03-12-2012 CrysAlis171 .NET)
(compiled Dec  3 2012,18:21:49)
;
_computing_data_collection
;
CrysAlisPro, Agilent Technologies,
Version 1.171.36.24 (release 03-12-2012 CrysAlis171 .NET)
(compiled Dec  3 2012,18:21:49)
;
_computing_data_reduction
;
CrysAlisPro, Agilent Technologies,
Version 1.171.36.24 (release 03-12-2012 CrysAlis171 .NET)
(compiled Dec  3 2012,18:21:49)
;
_computing_molecular_graphics 'SHELXTL (Sheldrick, 2014)'
_computing_publication_material 'SHELXTL (Sheldrick, 2014)'
_computing_structure_refinement 'SHELXL97 (Sheldrick, 2014)'
_computing_structure_solution 'SHELXS97 (Sheldrick, 2014)'
_diffrn_ambient_temperature 173(2)
_diffrn_detector_area_resol_mean 16.1903
_diffrn_measured_fraction_theta_full 0.998
_diffrn_measured_fraction_theta_max 0.879
_diffrn_measurement_device_type 'Xcalibur, Sapphire3, Gemini ultra'
_diffrn_measurement_method 'Enhance (Mo) X-ray Source'
_diffrn_radiation_type MoK\a
_diffrn_radiation_wavelength 0.71073
_diffrn_reflns_av_R_equivalents 0.0503
_diffrn_reflns_av_unetI/netI 0.0787
_diffrn_reflns_Laue_measured_fraction_full 0.998
_diffrn_reflns_Laue_measured_fraction_max 0.879
_diffrn_reflns_limit_h_max 13
_diffrn_reflns_limit_h_min -12
_diffrn_reflns_limit_k_max 27
_diffrn_reflns_limit_k_min -21
_diffrn_reflns_limit_l_max 23
_diffrn_reflns_limit_l_min -27
_diffrn_reflns_number 40488
_diffrn_reflns_point_group_measured_fraction_full 0.998
_diffrn_reflns_point_group_measured_fraction_max 0.879
_diffrn_reflns_theta_full 25.242
_diffrn_reflns_theta_max 29.871
_diffrn_reflns_theta_min 2.913
_diffrn_source 'fine-focus sealed X-ray tube'
_exptl_absorpt_coefficient_mu 2.067
_exptl_absorpt_correction_T_max 1.00000
_exptl_absorpt_correction_T_min 0.97686
_exptl_absorpt_correction_type multi-scan
_exptl_absorpt_process_details
;
CrysAlisPro 1.171.38.43 (Rigaku Oxford Diffraction, 2015)
Empirical absorption correction using spherical harmonics,
 implemented in SCALE3 ABSPACK scaling algorithm.
;
_exptl_crystal_colour red
_exptl_crystal_density_diffrn 1.746
_exptl_crystal_description block
_exptl_crystal_F_000 1976
_exptl_crystal_size_max 0.200
_exptl_crystal_size_mid 0.150
_exptl_crystal_size_min 0.150
_refine_diff_density_max 0.956
_refine_diff_density_min -0.909
_refine_diff_density_rms 0.133
_refine_ls_extinction_method none
_refine_ls_goodness_of_fit_ref 1.065
_refine_ls_hydrogen_treatment constr
_refine_ls_matrix_type full
_refine_ls_number_parameters 1045
_refine_ls_number_reflns 19247
_refine_ls_number_restraints 0
_refine_ls_restrained_S_all 1.065
_refine_ls_R_factor_all 0.0733
_refine_ls_R_factor_gt 0.0499
_refine_ls_shift/su_max 0.002
_refine_ls_shift/su_mean 0.000
_refine_ls_structure_factor_coef Fsqd
_refine_ls_weighting_details 'w=1/[\s^2^(Fo^2^)+(0.0140P)^2^+4.6410P] where P=(Fo^2^+2Fc^2^)/3'
_refine_ls_weighting_scheme calc
_refine_ls_wR_factor_gt 0.0855
_refine_ls_wR_factor_ref 0.0948
_reflns_Friedel_coverage 0.000
_reflns_number_gt 14660
_reflns_number_total 19247
_reflns_threshold_expression 'I > 2\s(I)'
_cod_data_source_file ao9b01817_si_004.cif
_cod_data_source_block exp_16269
_cod_database_code 4516983
_shelx_shelxl_version_number 2014/7
_shelx_space_group_comment
;
The symmetry employed for this shelxl refinement is uniquely defined
by the following loop, which should always be used as a source of
symmetry information in preference to the above space-group names.
They are only intended as comments.
;
_shelx_estimated_absorpt_t_min 0.683
_shelx_estimated_absorpt_t_max 0.747

loop_
_space_group_symop_operation_xyz
'x, y, z'
'-x, -y, -z'

loop_
_atom_site_label
_atom_site_type_symbol
_atom_site_fract_x
_atom_site_fract_y
_atom_site_fract_z
_atom_site_U_iso_or_equiv
_atom_site_adp_type
_atom_site_occupancy
_atom_site_site_symmetry_order
_atom_site_calc_flag
_atom_site_refinement_flags_posn
_atom_site_refinement_flags_adp
_atom_site_refinement_flags_occupancy
_atom_site_disorder_assembly
_atom_site_disorder_group
Tb1 Tb 0.10320(2) 0.91683(2) 0.18197(2) 0.02225(6) Uani 1 1 d . . . . .
Tb2 Tb 0.89760(2) 0.57622(2) 0.79814(2) 0.02006(6) Uani 1 1 d . . . . .
S4 S 1.12453(11) 0.49742(6) 0.89628(6) 0.0278(3) Uani 1 1 d . . . . .
S3 S 1.17719(12) 0.70848(7) 0.81904(7) 0.0336(3) Uani 1 1 d . . . . .
S1 S -0.24255(13) 0.84455(7) 0.18436(6) 0.0331(3) Uani 1 1 d . . . . .
O4S O 1.0069(3) 0.53786(16) 0.89668(15) 0.0280(7) Uani 1 1 d . . . . .
O3A O 0.9286(3) 0.57862(15) 0.67725(15) 0.0255(7) Uani 1 1 d . . . . .
O3B O 0.8886(3) 0.69389(16) 0.77176(15) 0.0262(7) Uani 1 1 d . . . . .
F6C F 0.5878(3) 0.38134(15) 0.90027(16) 0.0455(8) Uani 1 1 d . . . . .
O2C O 0.0074(3) 0.85542(15) 0.27704(15) 0.0254(7) Uani 1 1 d . . . . .
O4A O 0.9798(3) 0.47674(16) 0.76381(15) 0.0287(7) Uani 1 1 d . . . . .
F4A F 1.0807(3) 0.35186(15) 0.65826(15) 0.0424(7) Uani 1 1 d . . . . .
O1C O -0.0338(3) 0.98680(16) 0.23998(16) 0.0289(7) Uani 1 1 d . . . . .
O2B O 0.2353(3) 0.96839(16) 0.27438(16) 0.0285(7) Uani 1 1 d . . . . .
F6A F 0.9860(3) 0.33537(15) 0.75395(16) 0.0455(8) Uani 1 1 d . . . . .
F4C F 0.3950(3) 0.40178(16) 0.86230(15) 0.0501(9) Uani 1 1 d . . . . .
O4C O 0.7206(3) 0.48949(15) 0.83735(15) 0.0253(7) Uani 1 1 d . . . . .
O1A O 0.1398(3) 0.84390(16) 0.09169(16) 0.0308(8) Uani 1 1 d . . . . .
O2A O 0.2533(3) 0.84022(16) 0.21937(16) 0.0297(7) Uani 1 1 d . . . . .
F5C F 0.5048(3) 0.46586(15) 0.93939(14) 0.0412(7) Uani 1 1 d . . . . .
O4B O 0.8078(3) 0.63027(17) 0.89058(16) 0.0304(8) Uani 1 1 d . . . . .
F1C F -0.2089(3) 1.06902(16) 0.28749(18) 0.0528(9) Uani 1 1 d . . . . .
O3S O 1.1256(3) 0.63556(16) 0.79440(16) 0.0277(7) Uani 1 1 d . . . . .
O1S O -0.1148(3) 0.86161(17) 0.14410(16) 0.0339(8) Uani 1 1 d . . . . .
O3C O 0.6939(3) 0.58102(18) 0.73853(17) 0.0365(9) Uani 1 1 d . . . . .
O1B O 0.3039(3) 0.98422(18) 0.14077(16) 0.0347(8) Uani 1 1 d . . . . .
O2S O 0.0405(3) 0.99397(17) 0.10046(17) 0.0374(9) Uani 1 1 d . . . . .
F1A F 0.2484(4) 0.80033(18) -0.02686(15) 0.0567(9) Uani 1 1 d . . . . .
F5A F 1.1814(3) 0.39879(16) 0.74818(17) 0.0487(8) Uani 1 1 d . . . . .
F4B F 0.6079(3) 0.74075(17) 0.96249(15) 0.0499(8) Uani 1 1 d . . . . .
F3C F -0.1328(4) 1.05967(18) 0.38817(18) 0.0669(11) Uani 1 1 d . . . . .
F2A F 0.0468(3) 0.74886(18) -0.00974(17) 0.0598(10) Uani 1 1 d . . . . .
F3A F 0.2155(4) 0.69651(17) 0.00950(16) 0.0622(10) Uani 1 1 d . . . . .
F2C F -0.0041(3) 1.10970(15) 0.3131(2) 0.0626(10) Uani 1 1 d . . . . .
N1C N 0.1946(4) 0.71737(19) 0.54813(19) 0.0262(9) Uani 1 1 d . . . . .
F6B F 0.5633(4) 0.6324(2) 0.9589(2) 0.0794(13) Uani 1 1 d . . . . .
N1B N 0.5217(4) 0.88407(19) 0.54284(19) 0.0275(9) Uani 1 1 d . . . . .
F5B F 0.7422(4) 0.6819(3) 1.01138(16) 0.0937(16) Uani 1 1 d . . . . .
C5C C 0.0325(4) 0.8309(2) 0.3933(2) 0.0206(9) Uani 1 1 d . . . . .
N2A N 0.6127(4) 0.6050(2) 0.40236(19) 0.0295(9) Uani 1 1 d . . . . .
N2B N 0.6276(4) 0.8574(2) 0.5414(2) 0.0306(9) Uani 1 1 d . . . . .
C4C C -0.0086(4) 0.8750(2) 0.3361(2) 0.0248(10) Uani 1 1 d . . . . .
C16B C 0.7541(4) 0.7690(2) 0.7217(2) 0.0234(10) Uani 1 1 d . . . . .
C19A C 0.9931(4) 0.4471(2) 0.7079(2) 0.0248(10) Uani 1 1 d . . . . .
N1A N 0.6081(4) 0.6682(2) 0.40129(19) 0.0300(9) Uani 1 1 d . . . . .
C6C C 0.0008(4) 0.8379(2) 0.4605(2) 0.0272(10) Uani 1 1 d . . . . .
H6C H -0.0582 0.8691 0.4726 0.033 Uiso 1 1 calc R U . . .
C14B C 0.8022(4) 0.7544(2) 0.6585(2) 0.0269(10) Uani 1 1 d . . . . .
H14B H 0.8654 0.7232 0.6553 0.032 Uiso 1 1 calc R U . . .
C17C C 0.5686(4) 0.5596(2) 0.7387(2) 0.0224(9) Uani 1 1 d . . . . .
C19C C 0.5928(4) 0.4805(2) 0.8306(2) 0.0204(9) Uani 1 1 d . . . . .
C2C C -0.0579(5) 0.9884(2) 0.3023(3) 0.0279(10) Uani 1 1 d . . . . .
C15A C 0.8766(4) 0.6157(2) 0.5428(2) 0.0259(10) Uani 1 1 d . . . . .
H15A H 0.9431 0.6488 0.5657 0.031 Uiso 1 1 calc R U . . .
C4B C 0.3621(5) 0.9811(2) 0.2863(2) 0.0264(10) Uani 1 1 d . . . . .
C5A C 0.3630(4) 0.7479(2) 0.2531(2) 0.0250(10) Uani 1 1 d . . . . .
N2C N 0.2926(4) 0.6897(2) 0.5315(2) 0.0292(9) Uani 1 1 d . . . . .
C12C C 0.2780(4) 0.6217(2) 0.6389(2) 0.0278(10) Uani 1 1 d . . . . .
H12C H 0.1835 0.6229 0.6419 0.033 Uiso 1 1 calc R U . . .
C18C C 0.5102(4) 0.5113(2) 0.7860(2) 0.0230(10) Uani 1 1 d . . . . .
H18C H 0.4141 0.4996 0.7874 0.028 Uiso 1 1 calc R U . . .
C13C C 0.4871(4) 0.6506(2) 0.5799(2) 0.0249(10) Uani 1 1 d . . . . .
H13C H 0.5346 0.6701 0.5418 0.030 Uiso 1 1 calc R U . . .
C12A C 0.8049(4) 0.6354(2) 0.4871(2) 0.0262(10) Uani 1 1 d . . . . .
H12A H 0.8248 0.6811 0.4704 0.031 Uiso 1 1 calc R U . . .
C5B C 0.4126(4) 0.9650(2) 0.3555(2) 0.0252(10) Uani 1 1 d . . . . .
C17A C 0.9145(4) 0.5320(2) 0.6330(2) 0.0239(10) Uani 1 1 d . . . . .
C2B C 0.4145(5) 1.0109(3) 0.1699(2) 0.0302(11) Uani 1 1 d . . . . .
C11C C 0.3501(4) 0.6538(2) 0.5853(2) 0.0219(9) Uani 1 1 d . . . . .
C3B C 0.4547(5) 1.0075(2) 0.2364(2) 0.0303(11) Uani 1 1 d . . . . .
H3B H 0.5471 1.0234 0.2496 0.036 Uiso 1 1 calc R U . . .
C11A C 0.7027(4) 0.5873(2) 0.4555(2) 0.0255(10) Uani 1 1 d . . . . .
C17B C 0.7965(4) 0.7288(2) 0.7809(2) 0.0237(10) Uani 1 1 d . . . . .
C01V C 0.5198(4) 0.4317(2) 0.8828(2) 0.0239(10) Uani 1 1 d . . . . .
C16A C 0.8524(4) 0.5480(2) 0.5657(2) 0.0228(9) Uani 1 1 d . . . . .
C14C C 0.5541(4) 0.6193(2) 0.6299(2) 0.0236(10) Uani 1 1 d . . . . .
H14C H 0.6489 0.6189 0.6270 0.028 Uiso 1 1 calc R U . . .
C15B C 0.6620(5) 0.8147(2) 0.7251(2) 0.0327(11) Uani 1 1 d . . . . .
H15B H 0.6296 0.8255 0.7679 0.039 Uiso 1 1 calc R U . . .
C10B C 0.4904(5) 0.9138(2) 0.4792(2) 0.0259(10) Uani 1 1 d . . . . .
C9B C 0.3595(5) 0.9275(2) 0.4694(2) 0.0285(10) Uani 1 1 d . . . . .
H9B H 0.2968 0.9197 0.5048 0.034 Uiso 1 1 calc R U . . .
C7C C 0.1163(5) 0.7837(2) 0.3762(2) 0.0283(10) Uani 1 1 d . . . . .
H7C H 0.1361 0.7779 0.3300 0.034 Uiso 1 1 calc R U . . .
C14A C 0.7574(5) 0.4994(2) 0.5310(2) 0.0299(11) Uani 1 1 d . . . . .
H14A H 0.7435 0.4525 0.5450 0.036 Uiso 1 1 calc R U . . .
C3A C 0.2484(5) 0.7532(2) 0.1372(2) 0.0300(11) Uani 1 1 d . . . . .
H3A H 0.2696 0.7087 0.1276 0.036 Uiso 1 1 calc R U . . .
C15C C 0.3453(4) 0.5882(2) 0.6878(2) 0.0246(10) Uani 1 1 d . . . . .
H15C H 0.2962 0.5652 0.7238 0.029 Uiso 1 1 calc R U . . .
C4A C 0.2808(4) 0.7827(2) 0.2019(2) 0.0242(10) Uani 1 1 d . . . . .
C18A C 0.9551(4) 0.4665(2) 0.6439(2) 0.0280(10) Uani 1 1 d . . . . .
H18A H 0.9560 0.4358 0.6066 0.034 Uiso 1 1 calc R U . . .
C9C C 0.0552(4) 0.7993(2) 0.5103(2) 0.0268(10) Uani 1 1 d . . . . .
H9C H 0.0337 0.8042 0.5564 0.032 Uiso 1 1 calc R U . . .
C3C C -0.0503(5) 0.9389(2) 0.3521(2) 0.0279(10) Uani 1 1 d . . . . .
H3C H -0.0734 0.9480 0.3972 0.033 Uiso 1 1 calc R U . . .
C16C C 0.4847(4) 0.5880(2) 0.6847(2) 0.0196(9) Uani 1 1 d . . . . .
C6B C 0.3204(5) 0.9527(2) 0.4075(2) 0.0270(10) Uani 1 1 d . . . . .
H6B H 0.2301 0.9616 0.4004 0.032 Uiso 1 1 calc R U . . .
C6A C 0.4440(5) 0.7886(3) 0.3002(3) 0.0349(12) Uani 1 1 d . . . . .
H6A H 0.4454 0.8372 0.2998 0.042 Uiso 1 1 calc R U . . .
C19B C 0.7444(5) 0.6805(2) 0.8921(2) 0.0257(10) Uani 1 1 d . . . . .
C18B C 0.7292(4) 0.7287(2) 0.8425(2) 0.0254(10) Uani 1 1 d . . . . .
H18B H 0.6724 0.7623 0.8502 0.031 Uiso 1 1 calc R U . . .
C7B C 0.5471(5) 0.9542(2) 0.3674(2) 0.0284(11) Uani 1 1 d . . . . .
H7B H 0.6118 0.9647 0.3332 0.034 Uiso 1 1 calc R U . . .
C10C C 0.1412(4) 0.7536(2) 0.4925(2) 0.0221(9) Uani 1 1 d . . . . .
C11B C 0.6644(5) 0.8294(2) 0.6051(2) 0.0287(11) Uani 1 1 d . . . . .
C13A C 0.6826(5) 0.5194(2) 0.4757(2) 0.0307(11) Uani 1 1 d . . . . .
H13A H 0.6177 0.4861 0.4520 0.037 Uiso 1 1 calc R U . . .
F3B F 0.6294(4) 1.0800(3) 0.1499(2) 0.117(2) Uani 1 1 d . . . . .
F1B F 0.4648(5) 1.1058(3) 0.0974(3) 0.129(2) Uani 1 1 d . . . . .
C2A C 0.1860(5) 0.7880(2) 0.0872(2) 0.0258(10) Uani 1 1 d . . . . .
F2B F 0.5383(6) 1.0179(3) 0.0703(2) 0.128(2) Uani 1 1 d . . . . .
C1C C -0.0996(5) 1.0569(3) 0.3236(3) 0.0342(12) Uani 1 1 d . . . . .
C8A C 0.4366(5) 0.6475(2) 0.3039(2) 0.0301(11) Uani 1 1 d . . . . .
H8A H 0.4326 0.5988 0.3058 0.036 Uiso 1 1 calc R U . . .
C13B C 0.7590(5) 0.7847(2) 0.6008(2) 0.0298(11) Uani 1 1 d . . . . .
H13B H 0.7937 0.7752 0.5581 0.036 Uiso 1 1 calc R U . . .
C7S C 1.2116(5) 0.5171(3) 0.9760(2) 0.0404(13) Uani 1 1 d . . . . .
H7S1 H 1.2500 0.5664 0.9780 0.061 Uiso 1 1 calc R U . . .
H7S2 H 1.2850 0.4896 0.9812 0.061 Uiso 1 1 calc R U . . .
H7S3 H 1.1477 0.5062 1.0125 0.061 Uiso 1 1 calc R U . . .
C7A C 0.3585(5) 0.6762(2) 0.2553(2) 0.0293(11) Uani 1 1 d . . . . .
H7A H 0.3021 0.6471 0.2236 0.035 Uiso 1 1 calc R U . . .
C9A C 0.5230(5) 0.7610(3) 0.3479(3) 0.0378(13) Uani 1 1 d . . . . .
H9A H 0.5790 0.7904 0.3796 0.045 Uiso 1 1 calc R U . . .
C8C C 0.1714(5) 0.7451(2) 0.4254(2) 0.0309(11) Uani 1 1 d . . . . .
H8C H 0.2290 0.7132 0.4132 0.037 Uiso 1 1 calc R U . . .
C20B C 0.6662(5) 0.6854(3) 0.9571(3) 0.0366(12) Uani 1 1 d . . . . .
C8B C 0.5858(5) 0.9282(2) 0.4287(2) 0.0291(11) Uani 1 1 d . . . . .
H8B H 0.6765 0.9203 0.4366 0.035 Uiso 1 1 calc R U . . .
C8S C 1.0511(6) 0.4104(3) 0.9126(3) 0.0444(14) Uani 1 1 d . . . . .
H8S1 H 1.0141 0.4075 0.9581 0.067 Uiso 1 1 calc R U . . .
H8S2 H 1.1209 0.3807 0.9099 0.067 Uiso 1 1 calc R U . . .
H8S3 H 0.9778 0.3951 0.8789 0.067 Uiso 1 1 calc R U . . .
C20A C 1.0606(5) 0.3828(3) 0.7157(2) 0.0300(11) Uani 1 1 d . . . . .
C5S C 1.2042(6) 0.7600(3) 0.7454(3) 0.0538(17) Uani 1 1 d . . . . .
H5S1 H 1.2648 0.7402 0.7156 0.081 Uiso 1 1 calc R U . . .
H5S2 H 1.2458 0.8071 0.7586 0.081 Uiso 1 1 calc R U . . .
H5S3 H 1.1169 0.7610 0.7214 0.081 Uiso 1 1 calc R U . . .
C1A C 0.1754(6) 0.7577(3) 0.0152(3) 0.0382(13) Uani 1 1 d . . . . .
C12B C 0.6163(5) 0.8450(3) 0.6669(2) 0.0367(12) Uani 1 1 d . . . . .
H12B H 0.5527 0.8760 0.6697 0.044 Uiso 1 1 calc R U . . .
C10A C 0.5206(5) 0.6904(2) 0.3497(2) 0.0278(10) Uani 1 1 d . . . . .
C1B C 0.5147(5) 1.0523(4) 0.1219(3) 0.0477(16) Uani 1 1 d . . . . .
C2S C -0.2618(7) 0.7545(3) 0.1958(4) 0.069(2) Uani 1 1 d . . . . .
H2S1 H -0.2605 0.7315 0.1517 0.104 Uiso 1 1 calc R U . . .
H2S2 H -0.3487 0.7383 0.2169 0.104 Uiso 1 1 calc R U . . .
H2S3 H -0.1871 0.7436 0.2252 0.104 Uiso 1 1 calc R U . . .
C1S C -0.3768(6) 0.8482(4) 0.1233(4) 0.081(3) Uani 1 1 d . . . . .
H1S1 H -0.3627 0.8933 0.1012 0.121 Uiso 1 1 calc R U . . .
H1S2 H -0.4639 0.8416 0.1459 0.121 Uiso 1 1 calc R U . . .
H1S3 H -0.3777 0.8116 0.0892 0.121 Uiso 1 1 calc R U . . .
C6S C 1.3502(5) 0.7066(3) 0.8433(3) 0.0544(17) Uani 1 1 d . . . . .
H6S1 H 1.3543 0.6733 0.8800 0.082 Uiso 1 1 calc R U . . .
H6S2 H 1.3934 0.7527 0.8591 0.082 Uiso 1 1 calc R U . . .
H6S3 H 1.3981 0.6928 0.8043 0.082 Uiso 1 1 calc R U . . .
S2 S 0.09435(16) 1.07157(8) 0.10661(8) 0.0388(5) Uani 0.869(4) 1 d . . P A 1
C3S C 0.1435(7) 1.0964(4) 0.0251(3) 0.071(2) Uani 1 1 d . . . . .
H3S1 H 0.2254 1.0773 0.0144 0.106 Uiso 1 1 calc R U . A 1
H3S2 H 0.1629 1.1469 0.0229 0.106 Uiso 1 1 calc R U . A 1
H3S3 H 0.0699 1.0788 -0.0078 0.106 Uiso 1 1 calc R U . A 1
C4S C -0.0511(9) 1.1101(4) 0.1127(6) 0.125(4) Uani 1 1 d . . . . .
H4S1 H -0.1031 1.1048 0.0694 0.187 Uiso 1 1 calc R U . A 1
H4S2 H -0.0243 1.1594 0.1235 0.187 Uiso 1 1 calc R U . A 1
H4S3 H -0.1075 1.0878 0.1487 0.187 Uiso 1 1 calc R U . A 1
S2A S -0.0163(11) 1.0567(5) 0.0706(5) 0.038(3) Uani 0.131(4) 1 d . . P A 2

loop_
_atom_site_aniso_label
_atom_site_aniso_U_11
_atom_site_aniso_U_22
_atom_site_aniso_U_33
_atom_site_aniso_U_23
_atom_site_aniso_U_13
_atom_site_aniso_U_12
Tb1 0.02651(12) 0.02155(11) 0.01840(11) 0.00267(9) -0.00435(9) 0.00412(9)
Tb2 0.01681(10) 0.02491(12) 0.01885(11) 0.00472(9) -0.00171(8) 0.00495(8)
S4 0.0238(6) 0.0405(7) 0.0218(6) 0.0037(5) -0.0019(5) 0.0137(5)
S3 0.0259(6) 0.0362(7) 0.0372(7) -0.0105(6) -0.0009(5) 0.0011(5)
S1 0.0325(7) 0.0352(7) 0.0308(7) 0.0003(6) 0.0037(5) 0.0023(5)
O4S 0.0237(16) 0.0363(19) 0.0267(17) 0.0046(15) -0.0016(13) 0.0137(14)
O3A 0.0330(18) 0.0253(17) 0.0179(16) -0.0018(13) -0.0066(13) 0.0056(13)
O3B 0.0226(16) 0.0287(17) 0.0285(18) 0.0084(14) 0.0060(13) 0.0070(13)
F6C 0.0541(19) 0.0354(17) 0.053(2) 0.0244(16) 0.0203(16) 0.0217(14)
O2C 0.0333(18) 0.0226(16) 0.0211(16) 0.0015(13) -0.0018(13) 0.0071(13)
O4A 0.0344(18) 0.0332(18) 0.0204(17) 0.0007(14) -0.0040(14) 0.0118(14)
F4A 0.058(2) 0.0387(17) 0.0352(17) -0.0027(14) 0.0051(15) 0.0205(14)
O1C 0.0351(18) 0.0248(17) 0.0281(18) 0.0058(15) -0.0022(14) 0.0091(14)
O2B 0.0261(17) 0.0306(18) 0.0279(18) 0.0000(15) -0.0011(14) 0.0027(14)
F6A 0.058(2) 0.0328(17) 0.0481(19) 0.0122(15) 0.0125(16) 0.0121(14)
F4C 0.0401(18) 0.055(2) 0.0442(19) 0.0232(16) -0.0100(14) -0.0234(15)
O4C 0.0201(16) 0.0271(17) 0.0289(18) 0.0069(14) -0.0017(13) 0.0053(13)
O1A 0.0381(19) 0.0292(18) 0.0269(18) 0.0036(15) -0.0052(15) 0.0118(15)
O2A 0.0356(19) 0.0315(18) 0.0241(17) -0.0002(15) -0.0066(14) 0.0138(14)
F5C 0.0545(19) 0.0416(18) 0.0276(16) 0.0021(14) 0.0133(14) 0.0058(14)
O4B 0.0375(19) 0.0330(19) 0.0248(17) 0.0093(15) 0.0054(14) 0.0166(15)
F1C 0.0422(18) 0.0407(18) 0.079(3) 0.0022(18) -0.0092(17) 0.0209(14)
O3S 0.0186(15) 0.0279(17) 0.0363(19) 0.0031(15) -0.0010(13) 0.0032(13)
O1S 0.0312(18) 0.039(2) 0.0277(18) 0.0016(16) -0.0008(14) -0.0047(15)
O3C 0.0185(16) 0.051(2) 0.037(2) 0.0241(18) -0.0056(14) -0.0026(15)
O1B 0.0335(19) 0.044(2) 0.0241(18) 0.0066(16) -0.0073(15) 0.0015(16)
O2S 0.044(2) 0.0324(19) 0.035(2) 0.0131(17) -0.0040(16) 0.0060(16)
F1A 0.082(3) 0.058(2) 0.0306(18) 0.0036(16) 0.0128(17) 0.0114(19)
F5A 0.0386(18) 0.0481(19) 0.062(2) -0.0092(17) -0.0199(16) 0.0203(14)
F4B 0.071(2) 0.052(2) 0.0367(18) 0.0051(16) 0.0189(16) 0.0352(17)
F3C 0.113(3) 0.049(2) 0.048(2) -0.0029(18) 0.015(2) 0.039(2)
F2A 0.059(2) 0.074(2) 0.044(2) -0.0195(18) -0.0215(17) 0.0087(18)
F3A 0.111(3) 0.049(2) 0.0350(19) -0.0088(16) -0.0102(19) 0.040(2)
F2C 0.0423(19) 0.0298(17) 0.113(3) -0.0108(19) 0.012(2) -0.0044(14)
N1C 0.023(2) 0.029(2) 0.027(2) 0.0040(17) -0.0016(16) 0.0048(16)
F6B 0.093(3) 0.064(3) 0.081(3) 0.010(2) 0.058(2) -0.001(2)
N1B 0.031(2) 0.025(2) 0.024(2) 0.0005(17) -0.0039(17) -0.0008(17)
F5B 0.101(3) 0.186(5) 0.0188(17) 0.004(2) -0.0019(19) 0.096(3)
C5C 0.021(2) 0.021(2) 0.018(2) 0.0032(18) -0.0024(17) 0.0018(17)
N2A 0.035(2) 0.033(2) 0.021(2) 0.0005(18) -0.0038(17) 0.0094(18)
N2B 0.039(2) 0.027(2) 0.025(2) 0.0014(18) 0.0001(18) 0.0049(18)
C4C 0.024(2) 0.027(2) 0.023(2) 0.006(2) -0.0020(18) 0.0028(18)
C16B 0.023(2) 0.020(2) 0.026(2) 0.0045(19) 0.0006(18) 0.0020(17)
C19A 0.023(2) 0.025(2) 0.025(2) 0.002(2) -0.0029(19) 0.0020(18)
N1A 0.037(2) 0.032(2) 0.022(2) -0.0031(18) -0.0076(17) 0.0110(18)
C6C 0.028(2) 0.029(3) 0.027(2) 0.008(2) 0.0046(19) 0.0128(19)
C14B 0.022(2) 0.030(3) 0.031(3) 0.002(2) 0.0009(19) 0.0086(19)
C17C 0.020(2) 0.021(2) 0.026(2) -0.0005(19) -0.0029(18) 0.0032(17)
C19C 0.026(2) 0.018(2) 0.016(2) -0.0019(17) 0.0002(17) 0.0009(17)
C2C 0.025(2) 0.024(2) 0.034(3) 0.002(2) -0.005(2) 0.0042(19)
C15A 0.023(2) 0.033(3) 0.021(2) -0.002(2) -0.0011(18) 0.0018(19)
C4B 0.037(3) 0.021(2) 0.020(2) -0.0016(19) -0.004(2) 0.0031(19)
C5A 0.024(2) 0.031(3) 0.022(2) 0.002(2) -0.0034(18) 0.0084(19)
N2C 0.022(2) 0.037(2) 0.029(2) 0.0095(19) -0.0003(16) 0.0079(17)
C12C 0.017(2) 0.033(3) 0.034(3) 0.003(2) -0.0021(19) 0.0055(18)
C18C 0.015(2) 0.026(2) 0.027(2) 0.007(2) -0.0014(17) 0.0013(17)
C13C 0.025(2) 0.029(2) 0.021(2) 0.005(2) 0.0015(18) 0.0050(19)
C12A 0.030(2) 0.024(2) 0.024(2) 0.004(2) 0.0010(19) 0.0042(19)
C5B 0.026(2) 0.023(2) 0.025(2) 0.0005(19) -0.0073(19) 0.0006(18)
C17A 0.021(2) 0.031(3) 0.018(2) 0.003(2) -0.0018(17) 0.0020(18)
C2B 0.029(3) 0.034(3) 0.029(3) 0.004(2) 0.004(2) 0.006(2)
C11C 0.025(2) 0.024(2) 0.017(2) 0.0050(18) -0.0037(17) 0.0035(18)
C3B 0.031(3) 0.034(3) 0.023(2) 0.004(2) -0.006(2) -0.003(2)
C11A 0.027(2) 0.033(3) 0.017(2) 0.000(2) -0.0029(18) 0.0090(19)
C17B 0.022(2) 0.022(2) 0.027(2) 0.0030(19) 0.0010(18) 0.0032(18)
C01V 0.026(2) 0.025(2) 0.021(2) 0.0026(19) 0.0009(18) 0.0042(18)
C16A 0.021(2) 0.028(2) 0.020(2) 0.0001(19) -0.0019(17) 0.0083(18)
C14C 0.018(2) 0.027(2) 0.025(2) 0.0031(19) -0.0047(18) 0.0016(17)
C15B 0.046(3) 0.035(3) 0.020(2) 0.004(2) 0.006(2) 0.017(2)
C10B 0.034(3) 0.021(2) 0.020(2) 0.0002(19) -0.0034(19) -0.0015(19)
C9B 0.031(3) 0.029(3) 0.024(2) -0.002(2) -0.001(2) 0.001(2)
C7C 0.038(3) 0.028(3) 0.020(2) 0.005(2) 0.000(2) 0.011(2)
C14A 0.039(3) 0.023(2) 0.029(3) -0.001(2) -0.007(2) 0.009(2)
C3A 0.035(3) 0.029(3) 0.027(3) 0.002(2) -0.003(2) 0.008(2)
C15C 0.022(2) 0.028(2) 0.023(2) 0.006(2) -0.0009(18) 0.0013(18)
C4A 0.025(2) 0.023(2) 0.026(2) 0.006(2) 0.0016(19) 0.0083(18)
C18A 0.030(3) 0.030(3) 0.025(2) 0.001(2) -0.003(2) 0.010(2)
C9C 0.026(2) 0.034(3) 0.021(2) 0.008(2) 0.0037(19) 0.006(2)
C3C 0.030(3) 0.031(3) 0.023(2) 0.003(2) 0.0006(19) 0.005(2)
C16C 0.018(2) 0.022(2) 0.017(2) 0.0011(18) -0.0055(17) 0.0024(16)
C6B 0.024(2) 0.030(3) 0.026(2) -0.002(2) -0.0034(19) 0.0038(19)
C6A 0.041(3) 0.026(3) 0.041(3) 0.003(2) -0.008(2) 0.014(2)
C19B 0.028(2) 0.030(3) 0.019(2) -0.001(2) -0.0027(19) 0.0044(19)
C18B 0.032(2) 0.031(3) 0.018(2) 0.006(2) 0.0052(19) 0.016(2)
C7B 0.025(2) 0.034(3) 0.025(2) 0.002(2) -0.0020(19) 0.002(2)
C10C 0.022(2) 0.022(2) 0.022(2) 0.0066(18) -0.0036(18) 0.0021(17)
C11B 0.031(3) 0.028(3) 0.026(3) 0.004(2) -0.002(2) 0.002(2)
C13A 0.037(3) 0.028(3) 0.027(3) -0.004(2) -0.009(2) 0.007(2)
F3B 0.063(3) 0.203(6) 0.058(3) 0.043(3) -0.005(2) -0.062(3)
F1B 0.084(3) 0.130(5) 0.177(5) 0.119(5) 0.032(3) 0.016(3)
C2A 0.033(3) 0.024(2) 0.021(2) 0.0003(19) 0.0007(19) 0.0046(19)
F2B 0.165(5) 0.123(4) 0.078(3) -0.025(3) 0.082(3) -0.049(4)
C1C 0.033(3) 0.029(3) 0.041(3) 0.002(2) -0.001(2) 0.007(2)
C8A 0.040(3) 0.023(2) 0.029(3) 0.001(2) -0.002(2) 0.010(2)
C13B 0.030(3) 0.035(3) 0.024(2) 0.006(2) 0.007(2) 0.003(2)
C7S 0.032(3) 0.065(4) 0.028(3) -0.001(3) -0.005(2) 0.021(3)
C7A 0.034(3) 0.030(3) 0.025(2) -0.003(2) -0.006(2) 0.008(2)
C9A 0.047(3) 0.032(3) 0.037(3) -0.005(2) -0.017(2) 0.015(2)
C8C 0.035(3) 0.033(3) 0.028(3) 0.001(2) -0.001(2) 0.017(2)
C20B 0.047(3) 0.042(3) 0.027(3) 0.012(2) 0.007(2) 0.022(3)
C8B 0.024(2) 0.030(3) 0.031(3) 0.002(2) -0.005(2) -0.0011(19)
C8S 0.057(4) 0.037(3) 0.042(3) 0.008(3) 0.002(3) 0.015(3)
C20A 0.030(3) 0.032(3) 0.029(3) -0.001(2) -0.001(2) 0.009(2)
C5S 0.052(4) 0.034(3) 0.074(5) 0.016(3) 0.007(3) -0.002(3)
C1A 0.052(3) 0.036(3) 0.028(3) 0.004(2) -0.001(2) 0.012(2)
C12B 0.050(3) 0.037(3) 0.028(3) 0.003(2) 0.003(2) 0.021(2)
C10A 0.032(3) 0.033(3) 0.020(2) -0.002(2) -0.0053(19) 0.013(2)
C1B 0.031(3) 0.078(5) 0.031(3) 0.015(3) -0.001(2) -0.002(3)
C2S 0.065(4) 0.037(3) 0.105(6) 0.009(4) 0.035(4) -0.001(3)
C1S 0.031(3) 0.141(8) 0.070(5) 0.032(5) 0.001(3) 0.012(4)
C6S 0.024(3) 0.065(4) 0.071(4) -0.015(3) -0.013(3) 0.000(3)
S2 0.0409(10) 0.0344(9) 0.0411(10) 0.0146(7) -0.0066(7) 0.0073(7)
C3S 0.093(5) 0.062(4) 0.047(4) 0.021(4) -0.001(4) -0.019(4)
C4S 0.113(7) 0.071(6) 0.208(12) 0.059(7) 0.061(7) 0.057(5)
S2A 0.044(6) 0.031(6) 0.042(6) 0.012(5) -0.001(5) 0.014(4)

loop_
_atom_type_symbol
_atom_type_description
_atom_type_scat_dispersion_real
_atom_type_scat_dispersion_imag
_atom_type_scat_source
C C 0.0033 0.0016 'International Tables Vol C Tables 4.2.6.8 and 6.1.1.4'
H H 0.0000 0.0000 'International Tables Vol C Tables 4.2.6.8 and 6.1.1.4'
N N 0.0061 0.0033 'International Tables Vol C Tables 4.2.6.8 and 6.1.1.4'
O O 0.0106 0.0060 'International Tables Vol C Tables 4.2.6.8 and 6.1.1.4'
Tb Tb -0.1723 4.1537 'International Tables Vol C Tables 4.2.6.8 and 6.1.1.4'
F F 0.0171 0.0103 'International Tables Vol C Tables 4.2.6.8 and 6.1.1.4'
S S 0.1246 0.1234 'International Tables Vol C Tables 4.2.6.8 and 6.1.1.4'

loop_
_geom_angle_atom_site_label_1
_geom_angle_atom_site_label_2
_geom_angle_atom_site_label_3
_geom_angle
O2B Tb1 O2S 115.20(11)
O2B Tb1 O1A 134.96(11)
O2S Tb1 O1A 87.71(12)
O2B Tb1 O1S 145.50(11)
O2S Tb1 O1S 77.42(11)
O1A Tb1 O1S 74.26(12)
O2B Tb1 O2C 76.10(10)
O2S Tb1 O2C 138.12(12)
O1A Tb1 O2C 113.14(11)
O1S Tb1 O2C 74.42(10)
O2B Tb1 O1B 71.33(11)
O2S Tb1 O1B 71.21(11)
O1A Tb1 O1B 81.66(12)
O1S Tb1 O1B 140.92(10)
O2C Tb1 O1B 144.37(10)
O2B Tb1 O2A 71.71(11)
O2S Tb1 O2A 149.39(12)
O1A Tb1 O2A 70.32(11)
O1S Tb1 O2A 114.66(11)
O2C Tb1 O2A 71.89(11)
O1B Tb1 O2A 84.35(11)
O2B Tb1 O1C 73.16(11)
O2S Tb1 O1C 74.43(12)
O1A Tb1 O1C 151.78(10)
O1S Tb1 O1C 80.54(12)
O2C Tb1 O1C 70.89(10)
O1B Tb1 O1C 111.79(12)
O2A Tb1 O1C 133.53(10)
O3C Tb2 O4A 108.51(12)
O3C Tb2 O4B 87.60(12)
O4A Tb2 O4B 144.20(10)
O3C Tb2 O4S 147.27(10)
O4A Tb2 O4S 74.69(11)
O4B Tb2 O4S 75.00(11)
O3C Tb2 O3B 71.67(11)
O4A Tb2 O3B 144.51(11)
O4B Tb2 O3B 70.38(10)
O4S Tb2 O3B 125.05(11)
O3C Tb2 O3S 135.84(10)
O4A Tb2 O3S 87.27(11)
O4B Tb2 O3S 103.39(11)
O4S Tb2 O3S 76.01(10)
O3B Tb2 O3S 72.27(10)
O3C Tb2 O4C 69.47(10)
O4A Tb2 O4C 80.22(11)
O4B Tb2 O4C 75.88(11)
O4S Tb2 O4C 79.38(10)
O3B Tb2 O4C 128.76(10)
O3S Tb2 O4C 154.60(10)
O3C Tb2 O3A 68.73(11)
O4A Tb2 O3A 70.09(10)
O4B Tb2 O3A 145.02(10)
O4S Tb2 O3A 137.59(11)
O3B Tb2 O3A 77.69(11)
O3S Tb2 O3A 79.42(10)
O4C Tb2 O3A 116.07(10)
O4S S4 C7S 104.5(2)
O4S S4 C8S 105.2(2)
C7S S4 C8S 98.4(3)
O3S S3 C5S 106.4(2)
O3S S3 C6S 103.6(2)
C5S S3 C6S 98.6(3)
O1S S1 C2S 104.3(3)
O1S S1 C1S 103.9(3)
C2S S1 C1S 99.7(4)
S4 O4S Tb2 124.93(18)
C17A O3A Tb2 132.3(3)
C17B O3B Tb2 129.8(3)
C4C O2C Tb1 131.2(3)
C19A O4A Tb2 136.0(3)
C2C O1C Tb1 128.9(3)
C4B O2B Tb1 132.5(3)
C19C O4C Tb2 133.3(3)
C2A O1A Tb1 134.7(3)
C4A O2A Tb1 137.4(3)
C19B O4B Tb2 130.8(3)
S3 O3S Tb2 126.33(19)
S1 O1S Tb1 128.42(19)
C17C O3C Tb2 142.9(3)
C2B O1B Tb1 132.1(3)
S2 O2S Tb1 120.63(19)
S2A O2S Tb1 159.1(5)
N2C N1C C10C 112.1(4)
N2B N1B C10B 112.3(4)
C6C C5C C7C 119.2(4)
C6C C5C C4C 124.8(4)
C7C C5C C4C 115.8(4)
N1A N2A C11A 112.2(4)
N1B N2B C11B 113.7(4)
O2C C4C C3C 123.7(4)
O2C C4C C5C 117.2(4)
C3C C4C C5C 118.8(4)
C15B C16B C14B 118.7(4)
C15B C16B C17B 124.1(4)
C14B C16B C17B 117.0(4)
O4A C19A C18A 127.7(4)
O4A C19A C20A 113.2(4)
C18A C19A C20A 119.1(4)
N2A N1A C10A 115.9(4)
C5C C6C C9C 120.1(4)
C5C C6C H6C 120.0
C9C C6C H6C 120.0
C13B C14B C16B 120.7(4)
C13B C14B H14B 119.7
C16B C14B H14B 119.7
O3C C17C C18C 122.3(4)
O3C C17C C16C 115.8(4)
C18C C17C C16C 121.9(4)
O4C C19C C18C 129.7(4)
O4C C19C C01V 114.0(3)
C18C C19C C01V 116.3(4)
O1C C2C C3C 130.0(5)
O1C C2C C1C 112.2(4)
C3C C2C C1C 117.8(5)
C12A C15A C16A 120.7(4)
C12A C15A H15A 119.6
C16A C15A H15A 119.6
O2B C4B C3B 122.4(4)
O2B C4B C5B 117.2(4)
C3B C4B C5B 120.4(4)
C6A C5A C7A 118.7(4)
C6A C5A C4A 118.2(4)
C7A C5A C4A 123.1(4)
N1C N2C C11C 114.2(4)
C15C C12C C11C 119.4(4)
C15C C12C H12C 120.3
C11C C12C H12C 120.3
C19C C18C C17C 120.1(4)
C19C C18C H18C 119.9
C17C C18C H18C 119.9
C14C C13C C11C 119.7(4)
C14C C13C H13C 120.2
C11C C13C H13C 120.2
C15A C12A C11A 119.3(4)
C15A C12A H12A 120.3
C11A C12A H12A 120.3
C6B C5B C7B 119.2(4)
C6B C5B C4B 119.2(4)
C7B C5B C4B 121.2(4)
O3A C17A C18A 123.0(4)
O3A C17A C16A 116.7(4)
C18A C17A C16A 120.2(4)
O1B C2B C3B 129.0(4)
O1B C2B C1B 113.3(4)
C3B C2B C1B 117.7(4)
C13C C11C C12C 120.4(4)
C13C C11C N2C 114.6(4)
C12C C11C N2C 124.9(4)
C2B C3B C4B 121.6(4)
C2B C3B H3B 119.2
C4B C3B H3B 119.2
C13A C11A C12A 120.2(4)
C13A C11A N2A 116.5(4)
C12A C11A N2A 123.3(4)
O3B C17B C18B 122.6(4)
O3B C17B C16B 117.0(4)
C18B C17B C16B 120.3(4)
F6C C01V F5C 106.4(3)
F6C C01V F4C 107.0(4)
F5C C01V F4C 106.0(4)
F6C C01V C19C 112.8(4)
F5C C01V C19C 110.4(4)
F4C C01V C19C 113.8(3)
C15A C16A C14A 119.5(4)
C15A C16A C17A 118.6(4)
C14A C16A C17A 121.3(4)
C13C C14C C16C 120.8(4)
C13C C14C H14C 119.6
C16C C14C H14C 119.6
C16B C15B C12B 121.1(5)
C16B C15B H15B 119.5
C12B C15B H15B 119.5
C9B C10B C8B 120.8(4)
C9B C10B N1B 116.7(4)
C8B C10B N1B 122.5(4)
C10B C9B C6B 119.6(4)
C10B C9B H9B 120.2
C6B C9B H9B 120.2
C8C C7C C5C 121.1(4)
C8C C7C H7C 119.4
C5C C7C H7C 119.4
C16A C14A C13A 119.9(4)
C16A C14A H14A 120.0
C13A C14A H14A 120.0
C2A C3A C4A 121.1(4)
C2A C3A H3A 119.5
C4A C3A H3A 119.5
C12C C15C C16C 120.5(4)
C12C C15C H15C 119.8
C16C C15C H15C 119.8
O2A C4A C3A 123.6(4)
O2A C4A C5A 116.0(4)
C3A C4A C5A 120.2(4)
C19A C18A C17A 120.9(5)
C19A C18A H18A 119.6
C17A C18A H18A 119.6
C10C C9C C6C 119.9(4)
C10C C9C H9C 120.0
C6C C9C H9C 120.0
C2C C3C C4C 120.7(4)
C2C C3C H3C 119.7
C4C C3C H3C 119.7
C14C C16C C15C 119.0(4)
C14C C16C C17C 116.6(4)
C15C C16C C17C 124.3(4)
C9B C6B C5B 120.5(4)
C9B C6B H6B 119.7
C5B C6B H6B 119.7
C5A C6A C9A 121.8(5)
C5A C6A H6A 119.1
C9A C6A H6A 119.1
O4B C19B C18B 129.3(4)
O4B C19B C20B 114.0(4)
C18B C19B C20B 116.5(4)
C19B C18B C17B 121.1(4)
C19B C18B H18B 119.4
C17B C18B H18B 119.4
C8B C7B C5B 120.2(4)
C8B C7B H7B 119.9
C5B C7B H7B 119.9
C8C C10C C9C 120.5(4)
C8C C10C N1C 124.0(4)
C9C C10C N1C 115.5(4)
C12B C11B C13B 120.6(4)
C12B C11B N2B 125.1(4)
C13B C11B N2B 114.4(4)
C11A C13A C14A 120.0(4)
C11A C13A H13A 120.0
C14A C13A H13A 120.0
O1A C2A C3A 128.8(4)
O1A C2A C1A 113.5(4)
C3A C2A C1A 117.6(4)
F2C C1C F3C 107.5(5)
F2C C1C F1C 105.9(4)
F3C C1C F1C 105.4(4)
F2C C1C C2C 112.0(4)
F3C C1C C2C 114.3(4)
F1C C1C C2C 111.1(4)
C7A C8A C10A 119.8(4)
C7A C8A H8A 120.1
C10A C8A H8A 120.1
C14B C13B C11B 119.8(5)
C14B C13B H13B 120.1
C11B C13B H13B 120.1
S4 C7S H7S1 109.5
S4 C7S H7S2 109.5
H7S1 C7S H7S2 109.5
S4 C7S H7S3 109.5
H7S1 C7S H7S3 109.5
H7S2 C7S H7S3 109.5
C8A C7A C5A 120.1(4)
C8A C7A H7A 119.9
C5A C7A H7A 119.9
C6A C9A C10A 119.7(5)
C6A C9A H9A 120.1
C10A C9A H9A 120.1
C10C C8C C7C 119.0(5)
C10C C8C H8C 120.5
C7C C8C H8C 120.5
F5B C20B F4B 107.9(5)
F5B C20B F6B 107.1(5)
F4B C20B F6B 104.5(4)
F5B C20B C19B 112.2(4)
F4B C20B C19B 115.2(4)
F6B C20B C19B 109.4(5)
C7B C8B C10B 119.5(4)
C7B C8B H8B 120.2
C10B C8B H8B 120.2
S4 C8S H8S1 109.5
S4 C8S H8S2 109.5
H8S1 C8S H8S2 109.5
S4 C8S H8S3 109.5
H8S1 C8S H8S3 109.5
H8S2 C8S H8S3 109.5
F4A C20A F5A 107.2(4)
F4A C20A F6A 107.1(4)
F5A C20A F6A 106.1(4)
F4A C20A C19A 115.0(4)
F5A C20A C19A 110.3(4)
F6A C20A C19A 110.8(4)
S3 C5S H5S1 109.5
S3 C5S H5S2 109.5
H5S1 C5S H5S2 109.5
S3 C5S H5S3 109.5
H5S1 C5S H5S3 109.5
H5S2 C5S H5S3 109.5
F1A C1A F3A 107.1(5)
F1A C1A F2A 106.3(4)
F3A C1A F2A 105.9(4)
F1A C1A C2A 110.9(4)
F3A C1A C2A 114.9(4)
F2A C1A C2A 111.2(5)
C11B C12B C15B 119.2(5)
C11B C12B H12B 120.4
C15B C12B H12B 120.4
C9A C10A C8A 119.9(4)
C9A C10A N1A 114.3(4)
C8A C10A N1A 125.8(4)
F2B C1B F3B 108.4(6)
F2B C1B F1B 105.2(5)
F3B C1B F1B 103.2(6)
F2B C1B C2B 113.4(5)
F3B C1B C2B 115.1(4)
F1B C1B C2B 110.6(5)
S1 C2S H2S1 109.5
S1 C2S H2S2 109.5
H2S1 C2S H2S2 109.5
S1 C2S H2S3 109.5
H2S1 C2S H2S3 109.5
H2S2 C2S H2S3 109.5
S1 C1S H1S1 109.5
S1 C1S H1S2 109.5
H1S1 C1S H1S2 109.5
S1 C1S H1S3 109.5
H1S1 C1S H1S3 109.5
H1S2 C1S H1S3 109.5
S3 C6S H6S1 109.5
S3 C6S H6S2 109.5
H6S1 C6S H6S2 109.5
S3 C6S H6S3 109.5
H6S1 C6S H6S3 109.5
H6S2 C6S H6S3 109.5
O2S S2 C3S 104.8(3)
O2S S2 C4S 104.7(4)
C3S S2 C4S 100.6(4)
S2 C3S H3S1 109.5
S2 C3S H3S2 109.5
H3S1 C3S H3S2 109.5
S2 C3S H3S3 109.5
H3S1 C3S H3S3 109.5
H3S2 C3S H3S3 109.5
S2 C4S H4S1 109.5
S2 C4S H4S2 109.5
H4S1 C4S H4S2 109.5
S2 C4S H4S3 109.5
H4S1 C4S H4S3 109.5
H4S2 C4S H4S3 109.5
C4S S2A O2S 122.0(8)
C4S S2A C3S 106.3(7)
O2S S2A C3S 97.0(6)

loop_
_geom_bond_atom_site_label_1
_geom_bond_atom_site_label_2
_geom_bond_distance
Tb1 O2B 2.339(3)
Tb1 O2S 2.350(3)
Tb1 O1A 2.355(3)
Tb1 O1S 2.361(3)
Tb1 O2C 2.377(3)
Tb1 O1B 2.382(3)
Tb1 O2A 2.388(3)
Tb1 O1C 2.400(3)
Tb2 O3C 2.327(3)
Tb2 O4A 2.341(3)
Tb2 O4B 2.379(3)
Tb2 O4S 2.380(3)
Tb2 O3B 2.382(3)
Tb2 O3S 2.383(3)
Tb2 O4C 2.395(3)
Tb2 O3A 2.416(3)
S4 O4S 1.519(3)
S4 C7S 1.779(5)
S4 C8S 1.779(5)
S3 O3S 1.511(3)
S3 C5S 1.775(5)
S3 C6S 1.780(5)
S1 O1S 1.516(3)
S1 C2S 1.761(6)
S1 C1S 1.780(6)
O3A C17A 1.251(5)
O3B C17B 1.249(5)
F6C C01V 1.325(5)
O2C C4C 1.249(5)
O4A C19A 1.267(5)
F4A C20A 1.319(6)
O1C C2C 1.261(6)
O2B C4B 1.261(5)
F6A C20A 1.344(5)
F4C C01V 1.335(5)
O4C C19C 1.260(5)
O1A C2A 1.261(5)
O2A C4A 1.252(5)
F5C C01V 1.326(5)
O4B C19B 1.255(5)
F1C C1C 1.335(5)
O3C C17C 1.252(5)
O1B C2B 1.259(5)
O2S S2 1.532(4)
O2S S2A 1.545(10)
F1A C1A 1.329(6)
F5A C20A 1.335(5)
F4B C20B 1.318(6)
F3C C1C 1.331(6)
F2A C1A 1.341(6)
F3A C1A 1.330(6)
F2C C1C 1.310(5)
N1C N2C 1.245(5)
N1C C10C 1.442(5)
F6B C20B 1.338(6)
N1B N2B 1.253(5)
N1B C10B 1.431(5)
F5B C20B 1.298(6)
C5C C6C 1.384(6)
C5C C7C 1.392(6)
C5C C4C 1.509(5)
N2A N1A 1.249(5)
N2A C11A 1.437(5)
N2B C11B 1.433(5)
C4C C3C 1.421(7)
C16B C15B 1.386(6)
C16B C14B 1.397(6)
C16B C17B 1.497(6)
C19A C18A 1.378(6)
C19A C20A 1.528(6)
N1A C10A 1.433(5)
C6C C9C 1.391(6)
C6C H6C 0.9500
C14B C13B 1.375(6)
C14B H14B 0.9500
C17C C18C 1.405(6)
C17C C16C 1.497(5)
C19C C18C 1.391(5)
C19C C01V 1.529(6)
C2C C3C 1.393(6)
C2C C1C 1.531(7)
C15A C12A 1.381(6)
C15A C16A 1.389(6)
C15A H15A 0.9500
C4B C3B 1.416(6)
C4B C5B 1.490(6)
C5A C6A 1.373(6)
C5A C7A 1.400(6)
C5A C4A 1.513(6)
N2C C11C 1.430(5)
C12C C15C 1.384(6)
C12C C11C 1.394(6)
C12C H12C 0.9500
C18C H18C 0.9500
C13C C14C 1.375(5)
C13C C11C 1.385(6)
C13C H13C 0.9500
C12A C11A 1.397(6)
C12A H12A 0.9500
C5B C6B 1.398(6)
C5B C7B 1.404(6)
C17A C18A 1.422(6)
C17A C16A 1.501(6)
C2B C3B 1.363(6)
C2B C1B 1.537(7)
C3B H3B 0.9500
C11A C13A 1.377(6)
C17B C18B 1.409(6)
C16A C14A 1.390(6)
C14C C16C 1.394(6)
C14C H14C 0.9500
C15B C12B 1.393(6)
C15B H15B 0.9500
C10B C9B 1.381(6)
C10B C8B 1.400(6)
C9B C6B 1.386(6)
C9B H9B 0.9500
C7C C8C 1.386(6)
C7C H7C 0.9500
C14A C13A 1.394(6)
C14A H14A 0.9500
C3A C2A 1.388(6)
C3A C4A 1.405(6)
C3A H3A 0.9500
C15C C16C 1.394(6)
C15C H15C 0.9500
C18A H18A 0.9500
C9C C10C 1.389(6)
C9C H9C 0.9500
C3C H3C 0.9500
C6B H6B 0.9500
C6A C9A 1.376(6)
C6A H6A 0.9500
C19B C18B 1.385(6)
C19B C20B 1.534(7)
C18B H18B 0.9500
C7B C8B 1.382(6)
C7B H7B 0.9500
C10C C8C 1.383(6)
C11B C12B 1.377(7)
C11B C13B 1.392(7)
C13A H13A 0.9500
F3B C1B 1.288(6)
F1B C1B 1.319(7)
C2A C1A 1.531(7)
F2B C1B 1.270(8)
C8A C7A 1.391(6)
C8A C10A 1.392(6)
C8A H8A 0.9500
C13B H13B 0.9500
C7S H7S1 0.9800
C7S H7S2 0.9800
C7S H7S3 0.9800
C7A H7A 0.9500
C9A C10A 1.381(6)
C9A H9A 0.9500
C8C H8C 0.9500
C8B H8B 0.9500
C8S H8S1 0.9800
C8S H8S2 0.9800
C8S H8S3 0.9800
C5S H5S1 0.9800
C5S H5S2 0.9800
C5S H5S3 0.9800
C12B H12B 0.9500
C2S H2S1 0.9800
C2S H2S2 0.9800
C2S H2S3 0.9800
C1S H1S1 0.9800
C1S H1S2 0.9800
C1S H1S3 0.9800
C6S H6S1 0.9800
C6S H6S2 0.9800
C6S H6S3 0.9800
S2 C3S 1.746(6)
S2 C4S 1.749(8)
C3S S2A 1.912(12)
C3S H3S1 0.9800
C3S H3S2 0.9800
C3S H3S3 0.9800
C4S S2A 1.429(15)
C4S H4S1 0.9800
C4S H4S2 0.9800
C4S H4S3 0.9800
